data_7121025
loop_
_publ_author_name
'Zhang, Chen'
'Sikligar, Kanishka'
'Patil, Rahul S.'
'Barnes, Charles L.'
'Baker, Gary A.'
'Atwood, Jerry L.'

_publ_section_title
;
 A M<sub>18</sub>L<sub>6</sub> metal-organic nanocapsule with open windows
 using mixed macrocycles.
;
_journal_issue 6
_journal_name_full 'Chemical communications (Cambridge, England)'
_journal_page_first 635
_journal_page_last 637
_journal_paper_doi 10.1039/c7cc09294f
_journal_volume 54
_journal_year 2018
_chemical_formula_moiety 'C300 H354 N12 O86 Zn18'
_chemical_formula_sum 'C300 H354 N12 O86 Zn18'
_chemical_formula_weight 6680.59
_chemical_name_common 'P3R1C4, Zn, DMF, H2O'
_chemical_name_systematic 'C-butylpyrogallol[3]resorcin[1]arene, zinc, dimethylformamide, water'
_space_group_crystal_system monoclinic
_space_group_IT_number 12
_space_group_name_Hall '-C 2y'
_space_group_name_H-M_alt 'C 1 2/m 1'
_symmetry_space_group_name_Hall '-C 2y'
_symmetry_space_group_name_H-M 'C 1 2/m 1'
_atom_sites_solution_hydrogens geom
_audit_creation_method SHELXL-2014/7
_audit_update_record
;
2017-09-08 deposited with the CCDC.
2017-12-19 downloaded from the CCDC.
;
_cell_angle_alpha 90
_cell_angle_beta 117.492(2)
_cell_angle_gamma 90
_cell_formula_units_Z 2
_cell_length_a 27.2432(17)
_cell_length_b 36.6460(18)
_cell_length_c 21.3526(11)
_cell_measurement_reflns_used 9755
_cell_measurement_temperature 100(2)
_cell_measurement_theta_max 65.19
_cell_measurement_theta_min 2.33
_cell_volume 18910.2(18)
_computing_cell_refinement 'APEX2 (Bruker AXS, 2008)'
_computing_data_collection 'APEX2 (Bruker AXS, 2008)'
_computing_data_reduction 'APEX2 (Bruker AXS, 2008)'
_computing_molecular_graphics 'X-SEED, Barbour, 2001'
_computing_publication_material 'CIFTAB (Sheldrick, 2013)'
_computing_structure_refinement 'SHELXL-2013 (Sheldrick, 2013)'
_computing_structure_solution 'SHELXS-2013 (Sheldrick, 2013)'
_diffrn_ambient_temperature 100(2)
_diffrn_measured_fraction_theta_full 0.998
_diffrn_measured_fraction_theta_max 0.998
_diffrn_measurement_device_type 'Bruker APEXII CCD area detector'
_diffrn_measurement_method 'omega scans'
_diffrn_radiation_type CuK\a
_diffrn_radiation_wavelength 1.54178
_diffrn_reflns_av_R_equivalents 0.0413
_diffrn_reflns_av_unetI/netI 0.0281
_diffrn_reflns_Laue_measured_fraction_full 0.998
_diffrn_reflns_Laue_measured_fraction_max 0.998
_diffrn_reflns_limit_h_max 32
_diffrn_reflns_limit_h_min -32
_diffrn_reflns_limit_k_max 42
_diffrn_reflns_limit_k_min -43
_diffrn_reflns_limit_l_max 25
_diffrn_reflns_limit_l_min -25
_diffrn_reflns_number 124429
_diffrn_reflns_point_group_measured_fraction_full 0.998
_diffrn_reflns_point_group_measured_fraction_max 0.998
_diffrn_reflns_theta_full 65.245
_diffrn_reflns_theta_max 65.245
_diffrn_reflns_theta_min 2.190
_diffrn_standards_decay_% 0.0
_exptl_absorpt_coefficient_mu 1.784
_exptl_absorpt_correction_T_max 0.717
_exptl_absorpt_correction_T_min 0.604
_exptl_absorpt_correction_type multi-scan
_exptl_absorpt_process_details
;
 Data were corrected for decay and absorption using the program SADABS 
 (Sheldrick, G. M. (2003). SADABS. Version 2.10. University of
 G\"ottingen, Germany).
;
_exptl_crystal_colour green
_exptl_crystal_density_diffrn 1.173
_exptl_crystal_description block
_exptl_crystal_F_000 6932
_exptl_crystal_size_max 0.400
_exptl_crystal_size_mid 0.400
_exptl_crystal_size_min 0.200
_refine_diff_density_max 4.803
_refine_diff_density_min -1.954
_refine_diff_density_rms 0.201
_refine_ls_extinction_method none
_refine_ls_goodness_of_fit_ref 2.258
_refine_ls_hydrogen_treatment constr
_refine_ls_matrix_type full
_refine_ls_number_parameters 912
_refine_ls_number_reflns 16441
_refine_ls_number_restraints 9
_refine_ls_restrained_S_all 2.258
_refine_ls_R_factor_all 0.1612
_refine_ls_R_factor_gt 0.1407
_refine_ls_shift/su_max 0.001
_refine_ls_shift/su_mean 0.000
_refine_ls_structure_factor_coef Fsqd
_refine_ls_weighting_details 'w=1/[\s^2^(Fo^2^)+(0.2000P)^2^] where P=(Fo^2^+2Fc^2^)/3'
_refine_ls_weighting_scheme calc
_refine_ls_wR_factor_gt 0.4296
_refine_ls_wR_factor_ref 0.4756
_reflns_Friedel_coverage 0.000
_reflns_number_gt 12968
_reflns_number_total 16441
_reflns_threshold_expression 'I > 2\s(I)'
_cod_data_source_file c7cc09294f2.cif
_cod_data_source_block 1
_cod_depositor_comments 'Adding full bibliography for 7121025.cif.'
_cod_database_code 7121025
_shelx_shelxl_version_number 2014/7
_shelx_space_group_comment
;
The symmetry employed for this shelxl refinement is uniquely defined
by the following loop, which should always be used as a source of
symmetry information in preference to the above space-group names.
They are only intended as comments.
;
_shelx_estimated_absorpt_t_min 0.536
_shelx_estimated_absorpt_t_max 0.717

loop_
_space_group_symop_operation_xyz
'x, y, z'
'-x, y, -z'
'x+1/2, y+1/2, z'
'-x+1/2, y+1/2, -z'
'-x, -y, -z'
'x, -y, z'
'-x+1/2, -y+1/2, -z'
'x+1/2, -y+1/2, z'

loop_
_atom_site_label
_atom_site_type_symbol
_atom_site_fract_x
_atom_site_fract_y
_atom_site_fract_z
_atom_site_U_iso_or_equiv
_atom_site_adp_type
_atom_site_occupancy
_atom_site_site_symmetry_order
_atom_site_calc_flag
_atom_site_refinement_flags_posn
_atom_site_refinement_flags_adp
_atom_site_refinement_flags_occupancy
Zn4 Zn 0.40679(4) 0.70744(3) 0.49849(5) 0.0500(3) Uani 1 1 d . . .
Zn5 Zn 0.64741(4) 0.65052(3) 0.40432(5) 0.0554(4) Uani 1 1 d . . .
Zn1 Zn 0.70447(5) 0.63732(3) 0.59724(5) 0.0559(4) Uani 1 1 d . . .
Zn3 Zn 0.42517(5) 0.55087(3) 0.74587(8) 0.0785(5) Uani 1 1 d . . .
Zn2 Zn 0.55504(8) 0.5000 0.84694(17) 0.1138(11) Uani 1 2 d S T P
O1 O 0.5768(2) 0.72349(13) 0.5797(2) 0.0471(11) Uani 1 1 d . . .
O10 O 0.4094(2) 0.67634(13) 0.5762(2) 0.0476(11) Uani 1 1 d . . .
O11 O 0.48576(19) 0.72277(13) 0.5769(2) 0.0450(10) Uani 1 1 d . . .
O9 O 0.4113(2) 0.65253(13) 0.6974(2) 0.0474(11) Uani 1 1 d . . .
O2 O 0.6576(2) 0.68174(14) 0.5809(2) 0.0504(11) Uani 1 1 d . . .
O14 O 0.6926(2) 0.61352(13) 0.3773(3) 0.0494(11) Uani 1 1 d . . .
O8 O 0.4459(2) 0.60292(13) 0.7832(3) 0.0542(12) Uani 1 1 d . . .
O15 O 0.6571(2) 0.56408(13) 0.2899(3) 0.0544(12) Uani 1 1 d . . .
O3 O 0.7459(2) 0.66220(17) 0.6994(3) 0.0610(14) Uani 1 1 d . . .
O13 O 0.6955(3) 0.63170(16) 0.5002(3) 0.0634(15) Uani 1 1 d . . .
O4E O 0.3710(2) 0.75509(15) 0.5102(3) 0.0582(13) Uani 1 1 d . . .
O16 O 0.6039(3) 0.5000 0.2561(4) 0.0562(18) Uani 1 2 d S T P
O7 O 0.5042(2) 0.54125(15) 0.8164(4) 0.0709(17) Uani 1 1 d . . .
O5E O 0.6890(3) 0.69626(17) 0.4001(3) 0.0671(15) Uani 1 1 d D . .
O12 O 0.7783(3) 0.61177(16) 0.6246(3) 0.0696(17) Uani 1 1 d . . .
O6 O 0.6131(3) 0.53920(17) 0.9025(4) 0.0743(17) Uani 1 1 d . . .
O4 O 0.7970(3) 0.6173(2) 0.8031(4) 0.084(2) Uani 1 1 d . . .
H4 H 0.7811 0.6062 0.7644 0.101 Uiso 1 1 calc R U .
C22 C 0.5332(3) 0.71239(18) 0.7675(3) 0.0427(14) Uani 1 1 d . . .
H22 H 0.5624 0.7203 0.8113 0.051 Uiso 1 1 calc R U .
C52 C 0.7747(4) 0.5000 0.3616(5) 0.045(2) Uani 1 2 d S T P
H52 H 0.8140 0.5000 0.3846 0.054 Uiso 1 2 calc R U P
C27 C 0.5315(3) 0.72506(19) 0.7049(4) 0.0459(15) Uani 1 1 d . . .
O17 O 0.8121(4) 0.5648(2) 0.7227(4) 0.094(3) Uani 1 1 d . . .
H17 H 0.7789 0.5690 0.6941 0.113 Uiso 1 1 calc R U .
C23 C 0.4931(3) 0.68828(17) 0.7680(3) 0.0424(14) Uani 1 1 d . . .
C19 C 0.5011(3) 0.6056(2) 0.8283(4) 0.0527(17) Uani 1 1 d . . .
C55 C 0.6606(4) 0.5000 0.2903(6) 0.051(2) Uani 1 2 d S T P
C49 C 0.7374(3) 0.60175(18) 0.4380(4) 0.0452(14) Uani 1 1 d . . .
C24 C 0.4527(3) 0.67597(18) 0.7028(4) 0.0422(13) Uani 1 1 d . . .
C51 C 0.7775(3) 0.56992(19) 0.3683(4) 0.0470(15) Uani 1 1 d . . .
H51 H 0.7541 0.5885 0.3327 0.056 Uiso 1 1 calc R U .
C3 C 0.6191(3) 0.7160(2) 0.6427(4) 0.0477(15) Uani 1 1 d . . .
C26 C 0.4911(3) 0.71207(18) 0.6430(3) 0.0426(14) Uani 1 1 d . . .
C48 C 0.7385(4) 0.6119(2) 0.5011(4) 0.061(2) Uani 1 1 d . . .
C4 C 0.6616(3) 0.6939(2) 0.6438(3) 0.0480(15) Uani 1 1 d . . .
C6 C 0.7116(3) 0.6956(2) 0.7715(4) 0.0495(16) Uani 1 1 d . . .
C25 C 0.4505(3) 0.68820(18) 0.6398(3) 0.0441(14) Uani 1 1 d . . .
C7 C 0.7609(3) 0.6836(2) 0.8391(4) 0.0526(17) Uani 1 1 d . . .
H7 H 0.7923 0.6804 0.8277 0.063 Uiso 1 1 calc R U .
C45 C 0.8231(3) 0.5711(2) 0.5027(4) 0.0508(16) Uani 1 1 d . . .
H45 H 0.8526 0.5570 0.5034 0.061 Uiso 1 1 calc R U .
C53 C 0.7468(3) 0.53338(18) 0.3453(3) 0.0428(14) Uani 1 1 d . . .
C50 C 0.7803(3) 0.58115(19) 0.4384(4) 0.0468(15) Uani 1 1 d . . .
C54 C 0.6889(3) 0.53316(19) 0.3090(4) 0.0479(15) Uani 1 1 d . . .
C2 C 0.6238(3) 0.7284(2) 0.7069(4) 0.0465(15) Uani 1 1 d . . .
C46 C 0.8248(3) 0.5809(2) 0.5674(4) 0.0560(18) Uani 1 1 d . . .
C37 C 0.5130(4) 0.7026(2) 0.8949(4) 0.0557(17) Uani 1 1 d . . .
H37A H 0.5107 0.6913 0.9356 0.067 Uiso 1 1 calc R U .
H37B H 0.5522 0.7091 0.9105 0.067 Uiso 1 1 calc R U .
C1 C 0.6692(3) 0.7179(2) 0.7695(3) 0.0482(15) Uani 1 1 d . . .
H1 H 0.6715 0.7262 0.8129 0.058 Uiso 1 1 calc R U .
O5 O 0.7105(4) 0.5421(2) 0.9097(6) 0.106(3) Uani 1 1 d . . .
H5 H 0.7284 0.5378 0.9531 0.128 Uiso 1 1 calc R U .
C28 C 0.5756(3) 0.7507(2) 0.7063(4) 0.0489(15) Uani 1 1 d . . .
H28 H 0.5585 0.7644 0.6607 0.059 Uiso 1 1 calc R U .
C56 C 0.8699(5) 0.5000 0.6429(5) 0.057(3) Uani 1 2 d S T P
H56 H 0.8891 0.5000 0.6152 0.068 Uiso 1 2 calc R U P
C20 C 0.5282(3) 0.6387(2) 0.8574(4) 0.0491(16) Uani 1 1 d . . .
C8 C 0.7209(3) 0.6416(2) 0.9006(4) 0.0520(16) Uani 1 1 d . . .
H8 H 0.7091 0.6629 0.9154 0.062 Uiso 1 1 calc R U .
C21 C 0.4954(3) 0.6739(2) 0.8354(4) 0.0483(15) Uani 1 1 d . . .
H21 H 0.4565 0.6671 0.8233 0.058 Uiso 1 1 calc R U .
C18 C 0.5310(3) 0.5732(2) 0.8453(5) 0.062(2) Uani 1 1 d . . .
C59 C 0.8572(4) 0.5334(2) 0.6613(4) 0.063(2) Uani 1 1 d . . .
C5 C 0.7067(3) 0.6842(2) 0.7072(4) 0.0524(17) Uani 1 1 d . . .
C15 C 0.5849(3) 0.6375(2) 0.9003(4) 0.0519(17) Uani 1 1 d . . .
H15 H 0.6040 0.6598 0.9186 0.062 Uiso 1 1 calc R U .
C47 C 0.7813(4) 0.6012(2) 0.5664(4) 0.0574(18) Uani 1 1 d . . .
C29 C 0.7794(4) 0.7127(2) 0.8975(4) 0.0606(19) Uani 1 1 d . . .
H29A H 0.7854 0.7361 0.8787 0.073 Uiso 1 1 calc R U .
H29B H 0.7493 0.7166 0.9106 0.073 Uiso 1 1 calc R U .
C13 C 0.7087(3) 0.6078(3) 0.9194(4) 0.062(2) Uani 1 1 d . . .
C9 C 0.7496(3) 0.6459(2) 0.8611(4) 0.0567(18) Uani 1 1 d . . .
C60 C 0.8717(3) 0.5689(2) 0.6380(4) 0.0589(19) Uani 1 1 d . . .
H60 H 0.8744 0.5876 0.6734 0.071 Uiso 1 1 calc R U .
C16 C 0.6152(3) 0.6056(2) 0.9178(4) 0.0535(17) Uani 1 1 d . . .
C41 C 0.5946(4) 0.7794(2) 0.7655(4) 0.0599(19) Uani 1 1 d . . .
H41A H 0.6099 0.7667 0.8117 0.072 Uiso 1 1 calc R U .
H41B H 0.6246 0.7942 0.7646 0.072 Uiso 1 1 calc R U .
C17 C 0.5876(3) 0.5730(2) 0.8886(5) 0.062(2) Uani 1 1 d . . .
C14 C 0.6777(3) 0.6054(2) 0.9650(4) 0.0593(19) Uani 1 1 d . . .
H14 H 0.6867 0.5808 0.9878 0.071 Uiso 1 1 calc R U .
N1S N 0.3683(4) 0.8026(2) 0.5722(5) 0.079(2) Uani 1 1 d . . .
C61 C 0.8335(3) 0.5696(2) 0.3676(5) 0.0610(19) Uani 1 1 d . . .
H61A H 0.8278 0.5620 0.3202 0.073 Uiso 1 1 calc R U .
H61B H 0.8577 0.5512 0.4021 0.073 Uiso 1 1 calc R U .
C10 C 0.7655(4) 0.6136(3) 0.8399(4) 0.071(2) Uani 1 1 d . . .
C11 C 0.7515(5) 0.5791(3) 0.8553(6) 0.089(3) Uani 1 1 d . . .
H11 H 0.7609 0.5576 0.8383 0.107 Uiso 1 1 calc R U .
C38 C 0.4789(5) 0.7374(3) 0.8751(6) 0.079(3) Uani 1 1 d . . .
H38A H 0.4911 0.7520 0.9187 0.095 Uiso 1 1 calc R U .
H38B H 0.4892 0.7513 0.8432 0.095 Uiso 1 1 calc R U .
C33 C 0.6982(4) 0.6329(3) 1.0252(4) 0.070(2) Uani 1 1 d . . .
H33A H 0.7391 0.6318 1.0508 0.083 Uiso 1 1 calc R U .
H33B H 0.6878 0.6577 1.0049 0.083 Uiso 1 1 calc R U .
C58 C 0.8299(4) 0.5326(2) 0.7019(4) 0.069(2) Uani 1 1 d . . .
O1I O 0.6545(4) 0.6055(2) 0.6223(5) 0.097(2) Uani 1 1 d . . .
C57 C 0.8160(7) 0.5000 0.7230(7) 0.075(4) Uani 1 2 d S T P
H57 H 0.7975 0.5000 0.7513 0.091 Uiso 1 2 calc R U P
C12 C 0.7241(5) 0.5769(3) 0.8955(6) 0.082(3) Uani 1 1 d . . .
C1S C 0.3836(4) 0.7704(3) 0.5658(5) 0.076(3) Uani 1 1 d . . .
C30 C 0.8320(4) 0.7026(3) 0.9634(5) 0.071(2) Uani 1 1 d . . .
H30A H 0.8579 0.6903 0.9496 0.086 Uiso 1 1 calc R U .
H30B H 0.8230 0.6854 0.9923 0.086 Uiso 1 1 calc R U .
C65 C 0.9278(4) 0.5686(3) 0.6377(5) 0.080(3) Uani 1 1 d . . .
H65A H 0.9332 0.5925 0.6201 0.097 Uiso 1 1 calc R U .
H65B H 0.9271 0.5496 0.6043 0.097 Uiso 1 1 calc R U .
C8S C 0.5869(6) 0.6276(4) 0.7315(7) 0.100(4) Uani 1 1 d . . .
H8S1 H 0.5480 0.6269 0.7213 0.150 Uiso 1 1 calc R U .
H8S2 H 0.6084 0.6110 0.7708 0.150 Uiso 1 1 calc R U .
H8S3 H 0.6012 0.6525 0.7444 0.150 Uiso 1 1 calc R U .
C42 C 0.5488(5) 0.8043(3) 0.7592(6) 0.084(3) Uani 1 1 d . . .
H42A H 0.5344 0.8175 0.7136 0.100 Uiso 1 1 calc R U .
H42B H 0.5182 0.7894 0.7583 0.100 Uiso 1 1 calc R U .
C32 C 0.8280(5) 0.7572(3) 1.0330(6) 0.088(3) Uani 1 1 d . . .
H32A H 0.8492 0.7783 1.0604 0.132 Uiso 1 1 calc R U .
H32B H 0.7939 0.7657 0.9927 0.132 Uiso 1 1 calc R U .
H32C H 0.8186 0.7415 1.0630 0.132 Uiso 1 1 calc R U .
O2I O 0.5745(7) 0.5000 0.7597(12) 0.160(7) Uani 1 2 d S T P
C66 C 0.9777(5) 0.5613(4) 0.7108(7) 0.106(4) Uani 1 1 d . . .
H66A H 0.9740 0.5368 0.7278 0.127 Uiso 1 1 calc R U .
H66B H 0.9783 0.5796 0.7451 0.127 Uiso 1 1 calc R U .
C62 C 0.8637(5) 0.6075(3) 0.3861(6) 0.083(3) Uani 1 1 d . . .
H62A H 0.8754 0.6130 0.4364 0.100 Uiso 1 1 calc R U .
H62B H 0.8974 0.6058 0.3799 0.100 Uiso 1 1 calc R U .
C31 C 0.8604(5) 0.7370(4) 1.0080(6) 0.093(3) Uani 1 1 d . . .
H31A H 0.8951 0.7294 1.0492 0.112 Uiso 1 1 calc R U .
H31B H 0.8705 0.7535 0.9790 0.112 Uiso 1 1 calc R U .
C5S C 0.7379(5) 0.7601(3) 0.3866(7) 0.098(4) Uani 1 1 d D . .
H5S1 H 0.7543 0.7790 0.3695 0.147 Uiso 1 1 calc R U .
H5S2 H 0.7030 0.7691 0.3836 0.147 Uiso 1 1 calc R U .
H5S3 H 0.7636 0.7543 0.4358 0.147 Uiso 1 1 calc R U .
C2S C 0.3841(7) 0.8207(4) 0.6396(7) 0.118(5) Uani 1 1 d . . .
H2S1 H 0.3675 0.8451 0.6311 0.177 Uiso 1 1 calc R U .
H2S2 H 0.3710 0.8064 0.6677 0.177 Uiso 1 1 calc R U .
H2S3 H 0.4245 0.8229 0.6653 0.177 Uiso 1 1 calc R U .
N2S N 0.7275(8) 0.7280(3) 0.3440(7) 0.161(8) Uani 1 1 d D . .
O3I O 0.4335(9) 0.5525(6) 0.6439(11) 0.245(11) Uani 1 1 d . . .
N3S N 0.5917(6) 0.6160(6) 0.6683(9) 0.152(6) Uani 1 1 d . . .
C4S C 0.7049(8) 0.6976(4) 0.3561(8) 0.145(8) Uani 1 1 d D . .
C63 C 0.8299(7) 0.6376(4) 0.3434(7) 0.120(6) Uani 1 1 d . . .
H63A H 0.7972 0.6406 0.3516 0.144 Uiso 1 1 calc R U .
H63B H 0.8166 0.6319 0.2928 0.144 Uiso 1 1 calc R U .
C34 C 0.6760(6) 0.6272(5) 1.0775(7) 0.115(5) Uani 1 1 d . . .
H34A H 0.6351 0.6276 1.0508 0.137 Uiso 1 1 calc R U .
H34B H 0.6867 0.6023 1.0971 0.137 Uiso 1 1 calc R U .
C43 C 0.5654(8) 0.8312(4) 0.8164(10) 0.123(5) Uani 1 1 d . . .
H43A H 0.5864 0.8508 0.8075 0.147 Uiso 1 1 calc R U .
H43B H 0.5910 0.8191 0.8611 0.147 Uiso 1 1 calc R U .
C3S C 0.3294(10) 0.8235(4) 0.5144(8) 0.174(11) Uani 1 1 d . . .
H3S1 H 0.3240 0.8472 0.5317 0.261 Uiso 1 1 calc R U .
H3S2 H 0.3434 0.8273 0.4800 0.261 Uiso 1 1 calc R U .
H3S3 H 0.2940 0.8105 0.4918 0.261 Uiso 1 1 calc R U .
C39 C 0.4199(9) 0.7357(5) 0.8423(16) 0.172(10) Uani 1 1 d . . .
H39A H 0.4081 0.7237 0.7960 0.206 Uiso 1 1 calc R U .
H39B H 0.4104 0.7187 0.8711 0.206 Uiso 1 1 calc R U .
C67 C 1.0331(7) 0.5634(7) 0.7055(11) 0.159(8) Uani 1 1 d . . .
H67A H 1.0322 0.5467 0.6685 0.191 Uiso 1 1 calc R U .
H67B H 1.0400 0.5885 0.6946 0.191 Uiso 1 1 calc R U .
C9S C 0.5417(16) 0.6225(11) 0.5995(19) 0.250 Uiso 1 1 d . U .
H9S1 H 0.5087 0.6224 0.6066 0.375 Uiso 1 1 calc R U .
H9S2 H 0.5450 0.6463 0.5807 0.375 Uiso 1 1 calc R U .
H9S3 H 0.5387 0.6033 0.5661 0.375 Uiso 1 1 calc R U .
C64 C 0.8631(9) 0.6736(5) 0.3615(11) 0.159(9) Uani 1 1 d . . .
H64A H 0.8393 0.6933 0.3320 0.239 Uiso 1 1 calc R U .
H64B H 0.8758 0.6795 0.4113 0.239 Uiso 1 1 calc R U .
H64C H 0.8951 0.6709 0.3526 0.239 Uiso 1 1 calc R U .
C36 C 0.6637(8) 0.6465(7) 1.1882(11) 0.154(8) Uani 1 1 d . . .
H36A H 0.6784 0.6650 1.2254 0.231 Uiso 1 1 calc R U .
H36B H 0.6235 0.6493 1.1611 0.231 Uiso 1 1 calc R U .
H36C H 0.6723 0.6221 1.2096 0.231 Uiso 1 1 calc R U .
C44 C 0.5146(17) 0.8505(10) 0.828(2) 0.250 Uiso 1 1 d . U .
H44A H 0.5304 0.8678 0.8670 0.375 Uiso 1 1 calc R U .
H44B H 0.4895 0.8634 0.7844 0.375 Uiso 1 1 calc R U .
H44C H 0.4941 0.8316 0.8382 0.375 Uiso 1 1 calc R U .
C35 C 0.6918(18) 0.6515(10) 1.1354(12) 0.32(3) Uani 1 1 d . . .
H35A H 0.6838 0.6766 1.1162 0.386 Uiso 1 1 calc R U .
H35B H 0.7324 0.6496 1.1644 0.386 Uiso 1 1 calc R U .
C7S C 0.640(2) 0.6151(12) 0.672(2) 0.250 Uiso 1 1 d . U .
C40 C 0.3854(17) 0.7662(10) 0.829(2) 0.250 Uiso 1 1 d . U .
H40A H 0.3467 0.7584 0.8066 0.375 Uiso 1 1 calc R U .
H40B H 0.3939 0.7783 0.8743 0.375 Uiso 1 1 calc R U .
H40C H 0.3916 0.7833 0.7986 0.375 Uiso 1 1 calc R U .
C6S C 0.7494(15) 0.7286(9) 0.2929(16) 0.250 Uiso 1 1 d D U .
H6S1 H 0.7638 0.7529 0.2919 0.375 Uiso 1 1 calc R U .
H6S2 H 0.7793 0.7106 0.3066 0.375 Uiso 1 1 calc R U .
H6S3 H 0.7197 0.7225 0.2459 0.375 Uiso 1 1 calc R U .
C68 C 1.0773(17) 0.5516(10) 0.778(2) 0.250 Uiso 1 1 d . U .
H68A H 1.1137 0.5521 0.7794 0.375 Uiso 1 1 calc R U .
H68B H 1.0773 0.5683 0.8141 0.375 Uiso 1 1 calc R U .
H68C H 1.0694 0.5267 0.7881 0.375 Uiso 1 1 calc R U .
O2E O 0.5493(15) 0.5000 0.9476(18) 0.250 Uiso 1 2 d S U P

loop_
_atom_site_aniso_label
_atom_site_aniso_U_11
_atom_site_aniso_U_22
_atom_site_aniso_U_33
_atom_site_aniso_U_23
_atom_site_aniso_U_13
_atom_site_aniso_U_12
Zn4 0.0498(6) 0.0589(6) 0.0362(5) 0.0035(4) 0.0157(4) -0.0018(4)
Zn5 0.0514(6) 0.0635(7) 0.0433(6) -0.0019(4) 0.0151(5) 0.0072(4)
Zn1 0.0638(7) 0.0557(6) 0.0445(6) -0.0014(4) 0.0218(5) 0.0015(4)
Zn3 0.0494(7) 0.0495(7) 0.1026(10) -0.0008(6) 0.0062(6) -0.0033(4)
Zn2 0.0515(10) 0.0503(10) 0.177(3) 0.000 -0.0009(12) 0.000
O1 0.049(2) 0.053(3) 0.036(2) -0.0036(19) 0.017(2) 0.001(2)
O10 0.049(2) 0.049(3) 0.035(2) 0.0007(18) 0.010(2) -0.003(2)
O11 0.043(2) 0.057(3) 0.030(2) 0.0023(18) 0.0129(18) 0.001(2)
O9 0.047(2) 0.047(3) 0.039(2) 0.0036(18) 0.012(2) -0.0063(19)
O2 0.047(2) 0.063(3) 0.033(2) 0.000(2) 0.011(2) 0.007(2)
O14 0.055(3) 0.045(2) 0.046(3) 0.0044(19) 0.021(2) 0.005(2)
O8 0.043(2) 0.045(3) 0.056(3) 0.004(2) 0.008(2) -0.004(2)
O15 0.049(3) 0.045(3) 0.052(3) 0.001(2) 0.008(2) -0.004(2)
O3 0.053(3) 0.082(4) 0.041(3) -0.008(2) 0.016(2) 0.012(3)
O13 0.079(4) 0.065(3) 0.043(3) 0.008(2) 0.026(3) 0.028(3)
O4E 0.061(3) 0.058(3) 0.055(3) 0.003(2) 0.025(3) 0.011(2)
O16 0.041(3) 0.043(4) 0.069(5) 0.000 0.012(3) 0.000
O7 0.054(3) 0.044(3) 0.082(4) 0.000(3) 0.004(3) -0.004(2)
O5E 0.063(3) 0.064(3) 0.066(4) 0.000(3) 0.023(3) -0.015(3)
O12 0.096(4) 0.061(3) 0.037(3) -0.002(2) 0.019(3) 0.021(3)
O6 0.054(3) 0.058(3) 0.086(4) 0.001(3) 0.011(3) -0.001(3)
O4 0.101(5) 0.096(5) 0.060(4) 0.012(3) 0.040(4) 0.037(4)
C22 0.045(3) 0.047(3) 0.034(3) -0.006(3) 0.017(3) -0.003(3)
C52 0.046(5) 0.056(5) 0.038(5) 0.000 0.023(4) 0.000
C27 0.049(4) 0.046(3) 0.041(3) -0.003(3) 0.019(3) 0.004(3)
O17 0.140(7) 0.077(4) 0.052(4) -0.006(3) 0.032(4) 0.023(4)
C23 0.052(4) 0.036(3) 0.039(3) -0.003(2) 0.021(3) 0.001(3)
C19 0.055(4) 0.047(4) 0.047(4) 0.005(3) 0.015(3) -0.008(3)
C55 0.050(5) 0.039(5) 0.050(5) 0.000 0.012(4) 0.000
C49 0.049(4) 0.043(3) 0.041(3) -0.004(3) 0.019(3) -0.005(3)
C24 0.042(3) 0.043(3) 0.042(3) 0.002(3) 0.020(3) 0.002(3)
C51 0.047(4) 0.048(4) 0.048(4) 0.001(3) 0.024(3) -0.001(3)
C3 0.044(3) 0.054(4) 0.037(3) -0.005(3) 0.012(3) -0.008(3)
C26 0.047(3) 0.042(3) 0.038(3) 0.001(2) 0.019(3) 0.003(3)
C48 0.071(5) 0.052(4) 0.047(4) 0.003(3) 0.017(4) 0.011(4)
C4 0.044(3) 0.066(4) 0.034(3) -0.003(3) 0.019(3) 0.001(3)
C6 0.040(3) 0.064(4) 0.039(3) -0.005(3) 0.013(3) -0.007(3)
C25 0.044(3) 0.044(3) 0.036(3) -0.003(3) 0.011(3) 0.003(3)
C7 0.044(3) 0.069(5) 0.037(3) -0.009(3) 0.012(3) -0.004(3)
C45 0.047(4) 0.049(4) 0.047(4) -0.004(3) 0.014(3) -0.005(3)
C53 0.044(3) 0.047(4) 0.038(3) 0.000(3) 0.020(3) 0.001(3)
C50 0.044(3) 0.046(3) 0.046(4) 0.007(3) 0.018(3) -0.007(3)
C54 0.042(3) 0.052(4) 0.044(4) 0.000(3) 0.015(3) -0.003(3)
C2 0.042(3) 0.056(4) 0.038(3) -0.013(3) 0.016(3) -0.008(3)
C46 0.062(4) 0.047(4) 0.042(4) -0.007(3) 0.010(3) -0.009(3)
C37 0.069(5) 0.054(4) 0.049(4) -0.007(3) 0.031(4) -0.006(3)
C1 0.044(3) 0.062(4) 0.034(3) -0.011(3) 0.015(3) -0.010(3)
O5 0.103(6) 0.068(4) 0.133(8) 0.015(4) 0.041(6) 0.016(4)
C28 0.054(4) 0.044(3) 0.044(4) 0.001(3) 0.019(3) -0.003(3)
C56 0.062(6) 0.066(7) 0.030(5) 0.000 0.010(4) 0.000
C20 0.056(4) 0.054(4) 0.035(3) 0.003(3) 0.019(3) -0.006(3)
C8 0.050(4) 0.052(4) 0.041(4) 0.001(3) 0.010(3) 0.000(3)
C21 0.051(4) 0.053(4) 0.040(3) -0.004(3) 0.021(3) -0.001(3)
C18 0.048(4) 0.053(4) 0.065(5) -0.002(3) 0.009(4) -0.007(3)
C59 0.077(5) 0.057(4) 0.029(3) -0.007(3) 0.003(3) -0.006(4)
C5 0.041(3) 0.068(4) 0.041(4) -0.010(3) 0.013(3) -0.002(3)
C15 0.051(4) 0.053(4) 0.039(3) -0.004(3) 0.010(3) -0.012(3)
C47 0.072(5) 0.044(4) 0.048(4) -0.004(3) 0.021(4) 0.001(3)
C29 0.058(4) 0.068(5) 0.049(4) -0.016(4) 0.019(4) -0.016(4)
C13 0.045(4) 0.080(6) 0.043(4) -0.001(4) 0.005(3) 0.002(4)
C9 0.040(3) 0.075(5) 0.042(4) -0.007(3) 0.007(3) 0.001(3)
C60 0.053(4) 0.063(5) 0.040(4) -0.009(3) 0.004(3) -0.001(3)
C16 0.052(4) 0.053(4) 0.051(4) 0.009(3) 0.019(3) 0.000(3)
C41 0.075(5) 0.052(4) 0.058(4) -0.017(3) 0.034(4) -0.015(4)
C17 0.045(4) 0.054(4) 0.063(5) 0.014(3) 0.005(3) 0.000(3)
C14 0.051(4) 0.058(4) 0.057(4) 0.012(3) 0.015(3) -0.005(3)
N1S 0.079(5) 0.061(4) 0.076(5) 0.000(4) 0.018(4) 0.017(4)
C61 0.058(4) 0.071(5) 0.057(5) 0.001(4) 0.029(4) -0.011(4)
C10 0.087(6) 0.076(6) 0.047(4) 0.008(4) 0.027(4) 0.021(5)
C11 0.110(8) 0.082(7) 0.073(6) 0.004(5) 0.039(6) 0.041(6)
C38 0.100(7) 0.076(6) 0.073(6) -0.011(5) 0.049(6) 0.006(5)
C33 0.056(4) 0.100(7) 0.043(4) 0.006(4) 0.015(4) -0.014(4)
C58 0.084(6) 0.062(5) 0.038(4) -0.004(3) 0.010(4) 0.008(4)
O1I 0.115(6) 0.082(5) 0.107(6) 0.000(4) 0.062(5) -0.019(4)
C57 0.091(9) 0.076(8) 0.047(6) 0.000 0.021(6) 0.000
C12 0.085(6) 0.069(6) 0.076(6) 0.019(5) 0.024(5) 0.016(5)
C1S 0.068(5) 0.083(6) 0.065(6) -0.004(5) 0.020(4) 0.019(5)
C30 0.061(5) 0.094(7) 0.051(5) -0.011(4) 0.020(4) -0.012(4)
C65 0.062(5) 0.072(6) 0.066(6) 0.009(4) -0.006(4) -0.014(4)
C8S 0.118(10) 0.106(9) 0.093(8) -0.011(7) 0.063(8) 0.015(7)
C42 0.108(8) 0.059(5) 0.072(6) -0.006(4) 0.032(6) 0.015(5)
C32 0.088(7) 0.086(7) 0.067(6) -0.035(5) 0.017(5) -0.022(5)
O2I 0.090(10) 0.189(18) 0.22(2) 0.000 0.090(12) 0.000
C66 0.080(7) 0.092(8) 0.082(7) 0.008(6) -0.017(6) -0.003(6)
C62 0.086(7) 0.086(7) 0.076(6) 0.001(5) 0.035(5) -0.019(5)
C31 0.073(6) 0.107(8) 0.067(6) -0.016(6) 0.005(5) -0.019(6)
C5S 0.079(7) 0.109(9) 0.096(8) -0.016(7) 0.033(6) -0.016(6)
C2S 0.119(11) 0.104(9) 0.086(8) -0.014(7) 0.009(8) 0.036(8)
N2S 0.28(2) 0.123(10) 0.140(11) -0.053(9) 0.150(14) -0.104(13)
O3I 0.191(18) 0.22(2) 0.207(18) 0.006(15) -0.007(15) 0.046(15)
N3S 0.096(9) 0.210(17) 0.121(11) -0.038(11) 0.026(8) -0.003(10)
C4S 0.22(2) 0.121(12) 0.157(15) -0.065(11) 0.140(16) -0.087(13)
C63 0.119(10) 0.133(12) 0.079(8) 0.028(7) 0.020(7) -0.053(9)
C34 0.097(9) 0.166(14) 0.075(8) 0.015(8) 0.035(7) -0.012(9)
C43 0.139(13) 0.087(8) 0.138(13) -0.033(8) 0.060(11) 0.001(8)
C3S 0.26(2) 0.066(7) 0.090(9) -0.011(6) -0.007(12) 0.063(11)
C39 0.128(14) 0.107(12) 0.28(3) -0.037(15) 0.089(17) 0.013(11)
C67 0.086(10) 0.181(18) 0.137(15) -0.015(13) -0.011(10) -0.002(11)
C64 0.165(16) 0.156(16) 0.161(16) 0.038(13) 0.079(14) -0.073(14)
C36 0.127(14) 0.22(2) 0.126(14) -0.004(14) 0.071(12) -0.033(14)
C35 0.48(6) 0.37(5) 0.099(14) -0.05(2) 0.12(3) -0.31(5)

loop_
_atom_type_symbol
_atom_type_description
_atom_type_scat_dispersion_real
_atom_type_scat_dispersion_imag
_atom_type_scat_source
C C 0.0181 0.0091 'International Tables Vol C Tables 4.2.6.8 and 6.1.1.4'
H H 0.0000 0.0000 'International Tables Vol C Tables 4.2.6.8 and 6.1.1.4'
N N 0.0311 0.0180 'International Tables Vol C Tables 4.2.6.8 and 6.1.1.4'
O O 0.0492 0.0322 'International Tables Vol C Tables 4.2.6.8 and 6.1.1.4'
Zn Zn -1.5491 0.6778 'International Tables Vol C Tables 4.2.6.8 and 6.1.1.4'

loop_
_geom_angle_atom_site_label_1
_geom_angle_atom_site_label_2
_geom_angle_atom_site_label_3
_geom_angle
_geom_angle_site_symmetry_1
_geom_angle_site_symmetry_3
O10 Zn4 O1 158.1(2) . 2_656
O10 Zn4 O2 96.7(2) . 2_656
O1 Zn4 O2 83.0(2) 2_656 2_656
O10 Zn4 O4E 102.7(2) . .
O1 Zn4 O4E 98.7(2) 2_656 .
O2 Zn4 O4E 102.7(2) 2_656 .
O10 Zn4 O11 81.87(18) . .
O1 Zn4 O11 92.63(19) 2_656 .
O2 Zn4 O11 164.7(2) 2_656 .
O4E Zn4 O11 92.5(2) . .
O13 Zn5 O10 98.9(2) . 2_656
O13 Zn5 O9 160.8(2) . 2_656
O10 Zn5 O9 84.34(19) 2_656 2_656
O13 Zn5 O5E 102.5(3) . .
O10 Zn5 O5E 96.8(2) 2_656 .
O9 Zn5 O5E 95.9(2) 2_656 .
O13 Zn5 O14 82.3(2) . .
O10 Zn5 O14 166.2(2) 2_656 .
O9 Zn5 O14 90.15(19) 2_656 .
O5E Zn5 O14 96.3(2) . .
O13 Zn1 O2 98.2(2) . .
O13 Zn1 O1I 116.1(3) . .
O2 Zn1 O1I 93.5(3) . .
O13 Zn1 O12 83.2(2) . .
O2 Zn1 O12 152.7(3) . .
O1I Zn1 O12 110.5(3) . .
O13 Zn1 O3 149.5(3) . .
O2 Zn1 O3 79.9(2) . .
O1I Zn1 O3 94.4(3) . .
O12 Zn1 O3 85.3(2) . .
O7 Zn3 O16 97.4(3) . 5_666
O7 Zn3 O8 82.2(2) . .
O16 Zn3 O8 154.9(3) 5_666 .
O7 Zn3 O15 157.5(3) . 2_656
O16 Zn3 O15 82.0(2) 5_666 2_656
O8 Zn3 O15 89.0(2) . 2_656
O7 Zn3 O3I 100.1(6) . .
O16 Zn3 O3I 102.4(6) 5_666 .
O8 Zn3 O3I 102.4(6) . .
O15 Zn3 O3I 102.1(5) 2_656 .
O7 Zn2 O7 101.8(3) . 6_565
O7 Zn2 O6 83.7(2) . .
O7 Zn2 O6 166.5(4) 6_565 .
O7 Zn2 O6 166.5(4) . 6_565
O7 Zn2 O6 83.7(2) 6_565 6_565
O6 Zn2 O6 88.4(4) . 6_565
O7 Zn2 O2I 97.5(4) . .
O7 Zn2 O2I 97.5(4) 6_565 .
O6 Zn2 O2I 93.9(4) . .
O6 Zn2 O2I 93.9(4) 6_565 .
O7 Zn2 O2E 88.1(7) . .
O7 Zn2 O2E 88.1(7) 6_565 .
O6 Zn2 O2E 79.7(7) . .
O6 Zn2 O2E 79.7(7) 6_565 .
O2I Zn2 O2E 171.0(11) . .
C3 O1 Zn4 111.1(4) . 2_656
C25 O10 Zn4 110.1(4) . .
C25 O10 Zn5 107.4(4) . 2_656
Zn4 O10 Zn5 135.0(2) . 2_656
C26 O11 Zn4 108.6(4) . .
C24 O9 Zn5 108.9(4) . 2_656
C4 O2 Zn1 109.8(4) . .
C4 O2 Zn4 108.4(4) . 2_656
Zn1 O2 Zn4 139.7(3) . 2_656
C49 O14 Zn5 108.9(4) . .
C19 O8 Zn3 111.0(4) . .
C54 O15 Zn3 110.3(4) . 2_656
C5 O3 Zn1 107.0(4) . .
C48 O13 Zn5 110.6(5) . .
C48 O13 Zn1 110.4(5) . .
Zn5 O13 Zn1 138.6(3) . .
C1S O4E Zn4 125.0(6) . .
C55 O16 Zn3 110.2(2) . 5_666
C55 O16 Zn3 110.2(2) . 2_656
Zn3 O16 Zn3 134.9(4) 5_666 2_656
C18 O7 Zn2 111.4(5) . .
C18 O7 Zn3 110.6(5) . .
Zn2 O7 Zn3 137.5(3) . .
C4S O5E Zn5 118.3(7) . .
C47 O12 Zn1 109.9(5) . .
C17 O6 Zn2 108.9(5) . .
C10 O4 H4 109.5 . .
C27 C22 C23 122.2(6) . .
C27 C22 H22 118.9 . .
C23 C22 H22 118.9 . .
C53 C52 C53 122.2(9) 6_565 .
C53 C52 H52 118.9 6_565 .
C53 C52 H52 118.9 . .
C26 C27 C22 118.1(7) . .
C26 C27 C28 121.0(6) . .
C22 C27 C28 120.8(6) . .
C58 O17 H17 109.5 . .
C24 C23 C22 117.0(6) . .
C24 C23 C21 120.4(6) . .
C22 C23 C21 122.5(6) . .
O8 C19 C18 116.4(6) . .
O8 C19 C20 123.8(7) . .
C18 C19 C20 119.8(7) . .
O16 C55 C54 119.5(5) . 6_565
O16 C55 C54 119.4(5) . .
C54 C55 C54 121.0(10) 6_565 .
O14 C49 C48 116.4(6) . .
O14 C49 C50 123.6(6) . .
C48 C49 C50 120.0(7) . .
O9 C24 C25 116.8(6) . .
O9 C24 C23 121.6(6) . .
C25 C24 C23 121.5(6) . .
C50 C51 C61 114.5(6) . .
C50 C51 C53 108.8(5) . .
C61 C51 C53 112.9(6) . .
C50 C51 H51 106.7 . .
C61 C51 H51 106.7 . .
C53 C51 H51 106.7 . .
O1 C3 C2 124.8(7) . .
O1 C3 C4 117.1(6) . .
C2 C3 C4 118.0(6) . .
C27 C26 C25 122.5(6) . .
C27 C26 O11 122.8(6) . .
C25 C26 O11 114.6(6) . .
O13 C48 C49 119.6(7) . .
O13 C48 C47 118.4(7) . .
C49 C48 C47 121.9(8) . .
O2 C4 C5 120.4(6) . .
O2 C4 C3 118.6(6) . .
C5 C4 C3 121.0(6) . .
C5 C6 C1 116.4(6) . .
C5 C6 C7 119.9(7) . .
C1 C6 C7 123.6(6) . .
O10 C25 C26 121.0(6) . .
O10 C25 C24 120.4(6) . .
C26 C25 C24 118.6(6) . .
C6 C7 C9 109.7(6) . .
C6 C7 C29 112.8(7) . .
C9 C7 C29 114.4(6) . .
C6 C7 H7 106.4 . .
C9 C7 H7 106.4 . .
C29 C7 H7 106.4 . .
C50 C45 C46 122.6(7) . .
C50 C45 H45 118.7 . .
C46 C45 H45 118.7 . .
C52 C53 C54 118.5(7) . .
C52 C53 C51 122.0(6) . .
C54 C53 C51 119.5(6) . .
C45 C50 C49 118.3(7) . .
C45 C50 C51 122.9(7) . .
C49 C50 C51 118.9(6) . .
O15 C54 C55 116.4(7) . .
O15 C54 C53 123.8(6) . .
C55 C54 C53 119.8(7) . .
C1 C2 C3 119.5(7) . .
C1 C2 C28 122.1(6) . .
C3 C2 C28 118.2(6) . .
C47 C46 C45 118.7(7) . .
C47 C46 C60 119.4(7) . .
C45 C46 C60 121.9(8) . .
C38 C37 C21 115.1(7) . .
C38 C37 H37A 108.5 . .
C21 C37 H37A 108.5 . .
C38 C37 H37B 108.5 . .
C21 C37 H37B 108.5 . .
H37A C37 H37B 107.5 . .
C2 C1 C6 123.1(6) . .
C2 C1 H1 118.5 . .
C6 C1 H1 118.5 . .
C12 O5 H5 109.5 . .
C27 C28 C41 113.8(6) . .
C27 C28 C2 109.6(6) . .
C41 C28 C2 113.1(6) . .
C27 C28 H28 106.6 . .
C41 C28 H28 106.6 . .
C2 C28 H28 106.6 . .
C59 C56 C59 125.3(12) 6_565 .
C59 C56 H56 117.4 6_565 .
C59 C56 H56 117.4 . .
C15 C20 C19 117.4(7) . .
C15 C20 C21 123.5(7) . .
C19 C20 C21 118.9(7) . .
C13 C8 C9 123.3(8) . .
C13 C8 H8 118.4 . .
C9 C8 H8 118.4 . .
C23 C21 C20 110.7(6) . .
C23 C21 C37 114.0(6) . .
C20 C21 C37 114.1(6) . .
C23 C21 H21 105.7 . .
C20 C21 H21 105.7 . .
C37 C21 H21 105.7 . .
O7 C18 C17 119.7(7) . .
O7 C18 C19 119.2(7) . .
C17 C18 C19 121.0(7) . .
C56 C59 C58 116.2(8) . .
C56 C59 C60 122.2(9) . .
C58 C59 C60 121.7(8) . .
C6 C5 C4 121.9(7) . .
C6 C5 O3 123.9(6) . .
C4 C5 O3 114.1(6) . .
C16 C15 C20 123.5(7) . .
C16 C15 H15 118.3 . .
C20 C15 H15 118.3 . .
O12 C47 C46 123.9(7) . .
O12 C47 C48 117.6(8) . .
C46 C47 C48 118.5(7) . .
C30 C29 C7 113.4(8) . .
C30 C29 H29A 108.9 . .
C7 C29 H29A 108.9 . .
C30 C29 H29B 108.9 . .
C7 C29 H29B 108.9 . .
H29A C29 H29B 107.7 . .
C12 C13 C8 118.0(9) . .
C12 C13 C14 121.9(9) . .
C8 C13 C14 120.1(8) . .
C8 C9 C10 116.1(8) . .
C8 C9 C7 122.2(7) . .
C10 C9 C7 121.7(8) . .
C59 C60 C46 110.4(6) . .
C59 C60 C65 114.2(8) . .
C46 C60 C65 112.4(7) . .
C59 C60 H60 106.4 . .
C46 C60 H60 106.4 . .
C65 C60 H60 106.4 . .
C15 C16 C17 118.3(7) . .
C15 C16 C14 121.9(7) . .
C17 C16 C14 119.7(7) . .
C42 C41 C28 113.0(8) . .
C42 C41 H41A 109.0 . .
C28 C41 H41A 109.0 . .
C42 C41 H41B 109.0 . .
C28 C41 H41B 109.0 . .
H41A C41 H41B 107.8 . .
O6 C17 C18 116.2(7) . .
O6 C17 C16 123.9(7) . .
C18 C17 C16 119.9(7) . .
C33 C14 C16 114.5(8) . .
C33 C14 C13 113.4(7) . .
C16 C14 C13 110.4(6) . .
C33 C14 H14 105.9 . .
C16 C14 H14 105.9 . .
C13 C14 H14 105.9 . .
C1S N1S C3S 123.6(10) . .
C1S N1S C2S 124.3(9) . .
C3S N1S C2S 111.7(9) . .
C51 C61 C62 113.4(8) . .
C51 C61 H61A 108.9 . .
C62 C61 H61A 108.9 . .
C51 C61 H61B 108.9 . .
C62 C61 H61B 108.9 . .
H61A C61 H61B 107.7 . .
C11 C10 C9 121.8(9) . .
C11 C10 O4 121.2(9) . .
C9 C10 O4 117.0(9) . .
C12 C11 C10 118.9(9) . .
C12 C11 H11 120.6 . .
C10 C11 H11 120.6 . .
C39 C38 C37 120.4(11) . .
C39 C38 H38A 107.2 . .
C37 C38 H38A 107.2 . .
C39 C38 H38B 107.2 . .
C37 C38 H38B 107.2 . .
H38A C38 H38B 106.9 . .
C34 C33 C14 114.7(9) . .
C34 C33 H33A 108.6 . .
C14 C33 H33A 108.6 . .
C34 C33 H33B 108.6 . .
C14 C33 H33B 108.6 . .
H33A C33 H33B 107.6 . .
C59 C58 C57 121.9(9) . .
C59 C58 O17 122.7(9) . .
C57 C58 O17 115.4(10) . .
C7S O1I Zn1 122(2) . .
C58 C57 C58 118.6(14) 6_565 .
C58 C57 H57 120.7 6_565 .
C58 C57 H57 120.7 . .
C11 C12 C13 121.8(10) . .
C11 C12 O5 117.5(11) . .
C13 C12 O5 120.6(11) . .
O4E C1S N1S 125.0(9) . .
C29 C30 C31 111.0(9) . .
C29 C30 H30A 109.4 . .
C31 C30 H30A 109.4 . .
C29 C30 H30B 109.4 . .
C31 C30 H30B 109.4 . .
H30A C30 H30B 108.0 . .
C60 C65 C66 114.3(11) . .
C60 C65 H65A 108.7 . .
C66 C65 H65A 108.7 . .
C60 C65 H65B 108.7 . .
C66 C65 H65B 108.7 . .
H65A C65 H65B 107.6 . .
N3S C8S H8S1 109.5 . .
N3S C8S H8S2 109.5 . .
H8S1 C8S H8S2 109.5 . .
N3S C8S H8S3 109.5 . .
H8S1 C8S H8S3 109.5 . .
H8S2 C8S H8S3 109.5 . .
C43 C42 C41 114.1(11) . .
C43 C42 H42A 108.7 . .
C41 C42 H42A 108.7 . .
C43 C42 H42B 108.7 . .
C41 C42 H42B 108.7 . .
H42A C42 H42B 107.6 . .
C31 C32 H32A 109.5 . .
C31 C32 H32B 109.5 . .
H32A C32 H32B 109.5 . .
C31 C32 H32C 109.5 . .
H32A C32 H32C 109.5 . .
H32B C32 H32C 109.5 . .
C65 C66 C67 110.3(13) . .
C65 C66 H66A 109.6 . .
C67 C66 H66A 109.6 . .
C65 C66 H66B 109.6 . .
C67 C66 H66B 109.6 . .
H66A C66 H66B 108.1 . .
C63 C62 C61 114.1(10) . .
C63 C62 H62A 108.7 . .
C61 C62 H62A 108.7 . .
C63 C62 H62B 108.7 . .
C61 C62 H62B 108.7 . .
H62A C62 H62B 107.6 . .
C32 C31 C30 115.5(10) . .
C32 C31 H31A 108.4 . .
C30 C31 H31A 108.4 . .
C32 C31 H31B 108.4 . .
C30 C31 H31B 108.4 . .
H31A C31 H31B 107.5 . .
N2S C5S H5S1 109.5 . .
N2S C5S H5S2 109.5 . .
H5S1 C5S H5S2 109.5 . .
N2S C5S H5S3 109.5 . .
H5S1 C5S H5S3 109.5 . .
H5S2 C5S H5S3 109.5 . .
N1S C2S H2S1 109.5 . .
N1S C2S H2S2 109.5 . .
H2S1 C2S H2S2 109.5 . .
N1S C2S H2S3 109.5 . .
H2S1 C2S H2S3 109.5 . .
H2S2 C2S H2S3 109.5 . .
C4S N2S C5S 121.9(11) . .
C4S N2S C6S 122.0(16) . .
C5S N2S C6S 115.6(16) . .
C7S N3S C8S 118(2) . .
C7S N3S C9S 120(3) . .
C8S N3S C9S 115(2) . .
O5E C4S N2S 122.8(11) . .
C62 C63 C64 111.3(13) . .
C62 C63 H63A 109.4 . .
C64 C63 H63A 109.4 . .
C62 C63 H63B 109.4 . .
C64 C63 H63B 109.4 . .
H63A C63 H63B 108.0 . .
C35 C34 C33 119.5(16) . .
C35 C34 H34A 107.4 . .
C33 C34 H34A 107.4 . .
C35 C34 H34B 107.4 . .
C33 C34 H34B 107.4 . .
H34A C34 H34B 107.0 . .
C42 C43 C44 116.5(19) . .
C42 C43 H43A 108.2 . .
C44 C43 H43A 108.2 . .
C42 C43 H43B 108.2 . .
C44 C43 H43B 108.2 . .
H43A C43 H43B 107.3 . .
N1S C3S H3S1 109.5 . .
N1S C3S H3S2 109.5 . .
H3S1 C3S H3S2 109.5 . .
N1S C3S H3S3 109.5 . .
H3S1 C3S H3S3 109.5 . .
H3S2 C3S H3S3 109.5 . .
C40 C39 C38 124(2) . .
C40 C39 H39A 106.3 . .
C38 C39 H39A 106.3 . .
C40 C39 H39B 106.3 . .
C38 C39 H39B 106.3 . .
H39A C39 H39B 106.4 . .
C68 C67 C66 104(2) . .
C68 C67 H67A 110.9 . .
C66 C67 H67A 110.9 . .
C68 C67 H67B 110.9 . .
C66 C67 H67B 110.9 . .
H67A C67 H67B 108.9 . .
N3S C9S H9S1 109.5 . .
N3S C9S H9S2 109.5 . .
H9S1 C9S H9S2 109.5 . .
N3S C9S H9S3 109.5 . .
H9S1 C9S H9S3 109.5 . .
H9S2 C9S H9S3 109.5 . .
C63 C64 H64A 109.5 . .
C63 C64 H64B 109.5 . .
H64A C64 H64B 109.5 . .
C63 C64 H64C 109.5 . .
H64A C64 H64C 109.5 . .
H64B C64 H64C 109.5 . .
C35 C36 H36A 109.5 . .
C35 C36 H36B 109.5 . .
H36A C36 H36B 109.5 . .
C35 C36 H36C 109.5 . .
H36A C36 H36C 109.5 . .
H36B C36 H36C 109.5 . .
C43 C44 H44A 109.5 . .
C43 C44 H44B 109.5 . .
H44A C44 H44B 109.5 . .
C43 C44 H44C 109.5 . .
H44A C44 H44C 109.5 . .
H44B C44 H44C 109.5 . .
C34 C35 C36 118.5(19) . .
C34 C35 H35A 107.7 . .
C36 C35 H35A 107.7 . .
C34 C35 H35B 107.7 . .
C36 C35 H35B 107.7 . .
H35A C35 H35B 107.1 . .
N3S C7S O1I 129(4) . .
C39 C40 H40A 109.5 . .
C39 C40 H40B 109.5 . .
H40A C40 H40B 109.5 . .
C39 C40 H40C 109.5 . .
H40A C40 H40C 109.5 . .
H40B C40 H40C 109.5 . .
N2S C6S H6S1 109.5 . .
N2S C6S H6S2 109.5 . .
H6S1 C6S H6S2 109.5 . .
N2S C6S H6S3 109.5 . .
H6S1 C6S H6S3 109.5 . .
H6S2 C6S H6S3 109.5 . .
C67 C68 H68A 109.5 . .
C67 C68 H68B 109.5 . .
H68A C68 H68B 109.5 . .
C67 C68 H68C 109.5 . .
H68A C68 H68C 109.5 . .
H68B C68 H68C 109.5 . .

loop_
_geom_bond_atom_site_label_1
_geom_bond_atom_site_label_2
_geom_bond_distance
_geom_bond_site_symmetry_2
Zn4 O10 1.987(5) .
Zn4 O1 2.005(5) 2_656
Zn4 O2 2.024(5) 2_656
Zn4 O4E 2.071(5) .
Zn4 O11 2.103(5) .
Zn5 O13 1.977(5) .
Zn5 O10 2.015(5) 2_656
Zn5 O9 2.018(5) 2_656
Zn5 O5E 2.049(6) .
Zn5 O14 2.085(5) .
Zn1 O13 1.981(5) .
Zn1 O2 1.997(5) .
Zn1 O1I 2.042(8) .
Zn1 O12 2.044(7) .
Zn1 O3 2.143(5) .
Zn3 O7 2.009(6) .
Zn3 O16 2.018(3) 5_666
Zn3 O8 2.044(5) .
Zn3 O15 2.064(5) 2_656
Zn3 O3I 2.29(3) .
Zn2 O7 1.948(6) .
Zn2 O7 1.948(6) 6_565
Zn2 O6 2.060(6) .
Zn2 O6 2.060(6) 6_565
Zn2 O2I 2.16(2) .
Zn2 O2E 2.23(3) .
O1 C3 1.334(9) .
O1 Zn4 2.005(5) 2_656
O10 C25 1.372(8) .
O10 Zn5 2.015(5) 2_656
O11 C26 1.404(8) .
O9 C24 1.379(8) .
O9 Zn5 2.018(5) 2_656
O2 C4 1.370(8) .
O2 Zn4 2.024(5) 2_656
O14 C49 1.376(9) .
O8 C19 1.364(9) .
O15 C54 1.370(9) .
O15 Zn3 2.064(5) 2_656
O3 C5 1.409(9) .
O13 C48 1.372(11) .
O4E C1S 1.210(11) .
O16 C55 1.369(13) .
O16 Zn3 2.018(3) 5_666
O16 Zn3 2.018(3) 2_656
O7 C18 1.365(10) .
O5E C4S 1.202(12) .
O12 C47 1.341(10) .
O6 C17 1.384(10) .
O4 C10 1.412(13) .
O4 H4 0.8400 .
C22 C27 1.397(10) .
C22 C23 1.408(10) .
C22 H22 0.9500 .
C52 C53 1.397(8) 6_565
C52 C53 1.397(8) .
C52 H52 0.9500 .
C27 C26 1.357(10) .
C27 C28 1.513(10) .
O17 C58 1.420(12) .
O17 H17 0.8400 .
C23 C24 1.392(10) .
C23 C21 1.507(9) .
C19 C18 1.391(12) .
C19 C20 1.408(10) .
C55 C54 1.396(9) 6_565
C55 C54 1.396(9) .
C49 C48 1.384(11) .
C49 C50 1.388(11) .
C24 C25 1.392(10) .
C51 C50 1.520(10) .
C51 C61 1.532(11) .
C51 C53 1.535(10) .
C51 H51 1.0000 .
C3 C2 1.393(10) .
C3 C4 1.405(11) .
C26 C25 1.388(10) .
C48 C47 1.399(11) .
C4 C5 1.390(10) .
C6 C5 1.380(10) .
C6 C1 1.400(11) .
C6 C7 1.513(10) .
C7 C9 1.536(12) .
C7 C29 1.537(10) .
C7 H7 1.0000 .
C45 C50 1.380(10) .
C45 C46 1.408(11) .
C45 H45 0.9500 .
C53 C54 1.398(10) .
C2 C1 1.392(10) .
C2 C28 1.543(10) .
C46 C47 1.388(12) .
C46 C60 1.524(11) .
C37 C38 1.517(14) .
C37 C21 1.546(10) .
C37 H37A 0.9900 .
C37 H37B 0.9900 .
C1 H1 0.9500 .
O5 C12 1.401(14) .
O5 H5 0.8400 .
C28 C41 1.539(10) .
C28 H28 1.0000 .
C56 C59 1.378(10) 6_565
C56 C59 1.378(10) .
C56 H56 0.9500 .
C20 C15 1.388(11) .
C20 C21 1.514(11) .
C8 C13 1.390(12) .
C8 C9 1.400(12) .
C8 H8 0.9500 .
C21 H21 1.0000 .
C18 C17 1.386(11) .
C59 C58 1.380(15) .
C59 C60 1.507(12) .
C15 C16 1.378(11) .
C15 H15 0.9500 .
C29 C30 1.520(13) .
C29 H29A 0.9900 .
C29 H29B 0.9900 .
C13 C12 1.384(15) .
C13 C14 1.557(13) .
C9 C10 1.406(13) .
C60 C65 1.531(15) .
C60 H60 1.0000 .
C16 C17 1.395(12) .
C16 C14 1.528(11) .
C41 C42 1.502(14) .
C41 H41A 0.9900 .
C41 H41B 0.9900 .
C14 C33 1.523(13) .
C14 H14 1.0000 .
N1S C1S 1.278(13) .
N1S C3S 1.425(15) .
N1S C2S 1.459(16) .
C61 C62 1.571(14) .
C61 H61A 0.9900 .
C61 H61B 0.9900 .
C10 C11 1.402(17) .
C11 C12 1.376(17) .
C11 H11 0.9500 .
C38 C39 1.43(2) .
C38 H38A 0.9900 .
C38 H38B 0.9900 .
C33 C34 1.510(16) .
C33 H33A 0.9900 .
C33 H33B 0.9900 .
C58 C57 1.390(13) .
O1I C7S 1.33(4) .
C57 C58 1.390(13) 6_565
C57 H57 0.9500 .
C30 C31 1.555(14) .
C30 H30A 0.9900 .
C30 H30B 0.9900 .
C65 C66 1.547(13) .
C65 H65A 0.9900 .
C65 H65B 0.9900 .
C8S N3S 1.48(2) .
C8S H8S1 0.9800 .
C8S H8S2 0.9800 .
C8S H8S3 0.9800 .
C42 C43 1.468(17) .
C42 H42A 0.9900 .
C42 H42B 0.9900 .
C32 C31 1.431(18) .
C32 H32A 0.9800 .
C32 H32B 0.9800 .
C32 H32C 0.9800 .
C66 C67 1.57(3) .
C66 H66A 0.9900 .
C66 H66B 0.9900 .
C62 C63 1.45(2) .
C62 H62A 0.9900 .
C62 H62B 0.9900 .
C31 H31A 0.9900 .
C31 H31B 0.9900 .
C5S N2S 1.434(13) .
C5S H5S1 0.9800 .
C5S H5S2 0.9800 .
C5S H5S3 0.9800 .
C2S H2S1 0.9800 .
C2S H2S2 0.9800 .
C2S H2S3 0.9800 .
N2S C4S 1.355(13) .
N2S C6S 1.466(17) .
N3S C7S 1.29(5) .
N3S C9S 1.49(4) .
C63 C64 1.54(2) .
C63 H63A 0.9900 .
C63 H63B 0.9900 .
C34 C35 1.42(3) .
C34 H34A 0.9900 .
C34 H34B 0.9900 .
C43 C44 1.67(4) .
C43 H43A 0.9900 .
C43 H43B 0.9900 .
C3S H3S1 0.9800 .
C3S H3S2 0.9800 .
C3S H3S3 0.9800 .
C39 C40 1.40(4) .
C39 H39A 0.9900 .
C39 H39B 0.9900 .
C67 C68 1.52(4) .
C67 H67A 0.9900 .
C67 H67B 0.9900 .
C9S H9S1 0.9800 .
C9S H9S2 0.9800 .
C9S H9S3 0.9800 .
C64 H64A 0.9800 .
C64 H64B 0.9800 .
C64 H64C 0.9800 .
C36 C35 1.64(3) .
C36 H36A 0.9800 .
C36 H36B 0.9800 .
C36 H36C 0.9800 .
C44 H44A 0.9800 .
C44 H44B 0.9800 .
C44 H44C 0.9800 .
C35 H35A 0.9900 .
C35 H35B 0.9900 .
C40 H40A 0.9800 .
C40 H40B 0.9800 .
C40 H40C 0.9800 .
C6S H6S1 0.9800 .
C6S H6S2 0.9800 .
C6S H6S3 0.9800 .
C68 H68A 0.9800 .
C68 H68B 0.9800 .
C68 H68C 0.9800 .

loop_
_geom_torsion_atom_site_label_1
_geom_torsion_atom_site_label_2
_geom_torsion_atom_site_label_3
_geom_torsion_atom_site_label_4
_geom_torsion
_geom_torsion_site_symmetry_1
_geom_torsion_site_symmetry_4
C23 C22 C27 C26 -3.2(10) . .
C23 C22 C27 C28 -179.4(6) . .
C27 C22 C23 C24 3.2(10) . .
C27 C22 C23 C21 178.7(6) . .
Zn3 O8 C19 C18 -5.8(9) . .
Zn3 O8 C19 C20 174.3(6) . .
Zn3 O16 C55 C54 8.6(12) 5_666 6_565
Zn3 O16 C55 C54 168.4(7) 2_656 6_565
Zn3 O16 C55 C54 -168.4(7) 5_666 .
Zn3 O16 C55 C54 -8.6(12) 2_656 .
Zn5 O14 C49 C48 9.1(8) . .
Zn5 O14 C49 C50 -170.3(5) . .
Zn5 O9 C24 C25 -9.5(7) 2_656 .
Zn5 O9 C24 C23 167.3(5) 2_656 .
C22 C23 C24 O9 -179.5(6) . .
C21 C23 C24 O9 4.9(10) . .
C22 C23 C24 C25 -2.9(10) . .
C21 C23 C24 C25 -178.5(6) . .
Zn4 O1 C3 C2 170.3(6) 2_656 .
Zn4 O1 C3 C4 -10.0(8) 2_656 .
C22 C27 C26 C25 3.0(10) . .
C28 C27 C26 C25 179.2(6) . .
C22 C27 C26 O11 -179.6(6) . .
C28 C27 C26 O11 -3.4(10) . .
Zn4 O11 C26 C27 -164.6(5) . .
Zn4 O11 C26 C25 13.0(7) . .
Zn5 O13 C48 C49 -12.2(10) . .
Zn1 O13 C48 C49 173.7(6) . .
Zn5 O13 C48 C47 170.4(6) . .
Zn1 O13 C48 C47 -3.7(10) . .
O14 C49 C48 O13 1.7(11) . .
C50 C49 C48 O13 -178.9(7) . .
O14 C49 C48 C47 179.0(7) . .
C50 C49 C48 C47 -1.6(12) . .
Zn1 O2 C4 C5 21.4(9) . .
Zn4 O2 C4 C5 -171.7(6) 2_656 .
Zn1 O2 C4 C3 -158.1(6) . .
Zn4 O2 C4 C3 8.8(8) 2_656 .
O1 C3 C4 O2 0.7(10) . .
C2 C3 C4 O2 -179.6(6) . .
O1 C3 C4 C5 -178.8(7) . .
C2 C3 C4 C5 0.9(11) . .
Zn4 O10 C25 C26 -14.9(8) . .
Zn5 O10 C25 C26 -169.4(5) 2_656 .
Zn4 O10 C25 C24 166.1(5) . .
Zn5 O10 C25 C24 11.6(7) 2_656 .
C27 C26 C25 O10 178.3(6) . .
O11 C26 C25 O10 0.7(9) . .
C27 C26 C25 C24 -2.8(10) . .
O11 C26 C25 C24 179.7(6) . .
O9 C24 C25 O10 -1.5(9) . .
C23 C24 C25 O10 -178.3(6) . .
O9 C24 C25 C26 179.5(6) . .
C23 C24 C25 C26 2.7(10) . .
C5 C6 C7 C9 -84.6(9) . .
C1 C6 C7 C9 95.0(9) . .
C5 C6 C7 C29 146.6(8) . .
C1 C6 C7 C29 -33.8(10) . .
C53 C52 C53 C54 -2.6(13) 6_565 .
C53 C52 C53 C51 175.3(5) 6_565 .
C50 C51 C53 C52 -93.4(8) . .
C61 C51 C53 C52 34.9(10) . .
C50 C51 C53 C54 84.4(8) . .
C61 C51 C53 C54 -147.3(7) . .
C46 C45 C50 C49 0.0(11) . .
C46 C45 C50 C51 -178.6(7) . .
O14 C49 C50 C45 179.7(6) . .
C48 C49 C50 C45 0.4(10) . .
O14 C49 C50 C51 -1.6(10) . .
C48 C49 C50 C51 179.0(7) . .
C61 C51 C50 C45 -37.6(10) . .
C53 C51 C50 C45 89.7(8) . .
C61 C51 C50 C49 143.8(7) . .
C53 C51 C50 C49 -88.8(7) . .
Zn3 O15 C54 C55 10.2(9) 2_656 .
Zn3 O15 C54 C53 -169.6(6) 2_656 .
O16 C55 C54 O15 -1.2(13) . .
C54 C55 C54 O15 -178.2(6) 6_565 .
O16 C55 C54 C53 178.6(8) . .
C54 C55 C54 C53 1.6(16) 6_565 .
C52 C53 C54 O15 -179.8(7) . .
C51 C53 C54 O15 2.3(11) . .
C52 C53 C54 C55 0.4(12) . .
C51 C53 C54 C55 -177.5(7) . .
O1 C3 C2 C1 178.2(7) . .
C4 C3 C2 C1 -1.5(11) . .
O1 C3 C2 C28 3.3(11) . .
C4 C3 C2 C28 -176.3(6) . .
C50 C45 C46 C47 0.8(11) . .
C50 C45 C46 C60 178.6(7) . .
C3 C2 C1 C6 0.9(11) . .
C28 C2 C1 C6 175.6(7) . .
C5 C6 C1 C2 0.3(11) . .
C7 C6 C1 C2 -179.3(7) . .
C26 C27 C28 C41 145.5(7) . .
C22 C27 C28 C41 -38.4(10) . .
C26 C27 C28 C2 -86.7(8) . .
C22 C27 C28 C2 89.4(8) . .
C1 C2 C28 C27 -91.1(8) . .
C3 C2 C28 C27 83.7(8) . .
C1 C2 C28 C41 37.1(10) . .
C3 C2 C28 C41 -148.2(7) . .
O8 C19 C20 C15 -177.5(7) . .
C18 C19 C20 C15 2.7(11) . .
O8 C19 C20 C21 -3.0(11) . .
C18 C19 C20 C21 177.1(7) . .
C24 C23 C21 C20 85.5(8) . .
C22 C23 C21 C20 -89.9(8) . .
C24 C23 C21 C37 -144.2(7) . .
C22 C23 C21 C37 40.4(9) . .
C15 C20 C21 C23 89.2(8) . .
C19 C20 C21 C23 -84.9(8) . .
C15 C20 C21 C37 -41.1(10) . .
C19 C20 C21 C37 144.8(7) . .
C38 C37 C21 C23 54.2(10) . .
C38 C37 C21 C20 -177.2(7) . .
Zn2 O7 C18 C17 1.8(12) . .
Zn3 O7 C18 C17 -172.0(7) . .
Zn2 O7 C18 C19 178.9(7) . .
Zn3 O7 C18 C19 5.2(11) . .
O8 C19 C18 O7 0.5(13) . .
C20 C19 C18 O7 -179.6(8) . .
O8 C19 C18 C17 177.6(8) . .
C20 C19 C18 C17 -2.5(14) . .
C59 C56 C59 C58 0.5(16) 6_565 .
C59 C56 C59 C60 -178.9(7) 6_565 .
C1 C6 C5 C4 -0.9(12) . .
C7 C6 C5 C4 178.7(7) . .
C1 C6 C5 O3 179.0(7) . .
C7 C6 C5 O3 -1.4(12) . .
O2 C4 C5 C6 -179.1(7) . .
C3 C4 C5 C6 0.4(12) . .
O2 C4 C5 O3 0.9(11) . .
C3 C4 C5 O3 -179.6(7) . .
Zn1 O3 C5 C6 159.2(7) . .
Zn1 O3 C5 C4 -20.8(8) . .
C19 C20 C15 C16 -2.8(11) . .
C21 C20 C15 C16 -177.0(7) . .
Zn1 O12 C47 C46 -175.6(7) . .
Zn1 O12 C47 C48 5.7(10) . .
C45 C46 C47 O12 179.4(7) . .
C60 C46 C47 O12 1.6(12) . .
C45 C46 C47 C48 -1.9(12) . .
C60 C46 C47 C48 -179.8(7) . .
O13 C48 C47 O12 -1.5(12) . .
C49 C48 C47 O12 -178.9(8) . .
O13 C48 C47 C46 179.7(7) . .
C49 C48 C47 C46 2.3(13) . .
C6 C7 C29 C30 -174.6(7) . .
C9 C7 C29 C30 59.0(9) . .
C9 C8 C13 C12 -2.4(12) . .
C9 C8 C13 C14 178.6(7) . .
C13 C8 C9 C10 0.7(11) . .
C13 C8 C9 C7 178.0(7) . .
C6 C7 C9 C8 -85.1(8) . .
C29 C7 C9 C8 42.8(10) . .
C6 C7 C9 C10 92.0(9) . .
C29 C7 C9 C10 -140.0(8) . .
C56 C59 C60 C46 89.8(10) . .
C58 C59 C60 C46 -89.6(9) . .
C56 C59 C60 C65 -38.0(11) . .
C58 C59 C60 C65 142.6(9) . .
C47 C46 C60 C59 86.0(9) . .
C45 C46 C60 C59 -91.7(9) . .
C47 C46 C60 C65 -145.2(8) . .
C45 C46 C60 C65 37.0(10) . .
C20 C15 C16 C17 2.7(12) . .
C20 C15 C16 C14 179.7(7) . .
C27 C28 C41 C42 -61.6(10) . .
C2 C28 C41 C42 172.4(8) . .
Zn2 O6 C17 C18 2.9(11) . .
Zn2 O6 C17 C16 -179.9(7) . .
O7 C18 C17 O6 -3.3(14) . .
C19 C18 C17 O6 179.6(8) . .
O7 C18 C17 C16 179.4(8) . .
C19 C18 C17 C16 2.3(15) . .
C15 C16 C17 O6 -179.4(8) . .
C14 C16 C17 O6 3.5(14) . .
C15 C16 C17 C18 -2.3(13) . .
C14 C16 C17 C18 -179.5(8) . .
C15 C16 C14 C33 37.6(11) . .
C17 C16 C14 C33 -145.4(8) . .
C15 C16 C14 C13 -91.9(9) . .
C17 C16 C14 C13 85.1(9) . .
C12 C13 C14 C33 139.0(9) . .
C8 C13 C14 C33 -42.0(10) . .
C12 C13 C14 C16 -91.0(9) . .
C8 C13 C14 C16 88.1(9) . .
C50 C51 C61 C62 -58.7(9) . .
C53 C51 C61 C62 176.1(7) . .
C8 C9 C10 C11 2.2(13) . .
C7 C9 C10 C11 -175.1(9) . .
C8 C9 C10 O4 -176.8(7) . .
C7 C9 C10 O4 5.9(12) . .
C9 C10 C11 C12 -3.4(16) . .
O4 C10 C11 C12 175.6(10) . .
C21 C37 C38 C39 50.3(18) . .
C16 C14 C33 C34 61.9(12) . .
C13 C14 C33 C34 -170.2(10) . .
C56 C59 C58 C57 0.0(14) . .
C60 C59 C58 C57 179.5(9) . .
C56 C59 C58 O17 -177.6(9) . .
C60 C59 C58 O17 1.9(13) . .
C59 C58 C57 C58 -0.6(19) . 6_565
O17 C58 C57 C58 177.2(8) . 6_565
C10 C11 C12 C13 1.7(17) . .
C10 C11 C12 O5 179.7(10) . .
C8 C13 C12 C11 1.1(14) . .
C14 C13 C12 C11 -179.8(9) . .
C8 C13 C12 O5 -176.8(9) . .
C14 C13 C12 O5 2.2(14) . .
Zn4 O4E C1S N1S 168.0(9) . .
C3S N1S C1S O4E 7(2) . .
C2S N1S C1S O4E -179.6(13) . .
C7 C29 C30 C31 159.3(9) . .
C59 C60 C65 C66 -60.6(11) . .
C46 C60 C65 C66 172.6(8) . .
C28 C41 C42 C43 178.1(11) . .
C60 C65 C66 C67 -177.4(13) . .
C51 C61 C62 C63 -52.8(14) . .
C29 C30 C31 C32 60.4(13) . .
Zn5 O5E C4S N2S 172.8(13) . .
C5S N2S C4S O5E 5(3) . .
C6S N2S C4S O5E 177(2) . .
C61 C62 C63 C64 -176.9(13) . .
C14 C33 C34 C35 -179(3) . .
C41 C42 C43 C44 -161.2(18) . .
C37 C38 C39 C40 172(3) . .
C65 C66 C67 C68 -173.9(19) . .
C33 C34 C35 C36 176(2) . .
C8S N3S C7S O1I 180(3) . .
C9S N3S C7S O1I -29(6) . .
Zn1 O1I C7S N3S 130(4) . .
